data_7239857
loop_
_publ_author_name
'Shin, Jong Won'
'Jeong, Ah Rim'
'Jeong, Jong Hwa'
'Zenno, Hikaru'
'Hayami, Shinya'
'Min, Kil Sik'

_publ_section_title
;
 Two-dimensional square-grid iron(ii) coordination polymers showing
 anion-dependent spin crossover behavior
;
_journal_issue 9
_journal_name_full 'RSC Advances'
_journal_page_first 5040
_journal_page_last 5049
_journal_paper_doi 10.1039/C9RA09782A
_journal_volume 10
_journal_year 2020
_chemical_formula_sum 'C46 H45 Fe N14 O3 Se2'
_chemical_formula_weight 1055.72
_space_group_crystal_system monoclinic
_space_group_IT_number 14
_space_group_name_Hall '-P 2ybc'
_space_group_name_H-M_alt 'P 1 21/c 1'
_atom_sites_solution_hydrogens geom
_audit_creation_method SHELXL-2013
_audit_update_record
;
2019-08-09 deposited with the CCDC.	2020-01-24 downloaded from the CCDC.
;
_cell_angle_alpha 90
_cell_angle_beta 99.73(3)
_cell_angle_gamma 90
_cell_formula_units_Z 2
_cell_length_a 9.6220(19)
_cell_length_b 14.689(3)
_cell_length_c 19.691(4)
_cell_measurement_reflns_used 38256
_cell_measurement_temperature 298(2)
_cell_measurement_theta_max 29.59
_cell_measurement_theta_min 0.46
_cell_volume 2743.0(10)
_computing_cell_refinement HKL3000
_computing_data_collection 'PAL ADSC Quantum-210 ADX Program'
_computing_data_reduction HKL3000
_computing_molecular_graphics ORTEP
_computing_publication_material WINGX
_computing_structure_refinement 'SHELXL-2013 (Sheldrick, 2013)'
_computing_structure_solution 'SHELXS-2013 (Sheldrick, 2013)'
_diffrn_ambient_temperature 298(2)
_diffrn_measured_fraction_theta_full 0.998
_diffrn_measured_fraction_theta_max 0.996
_diffrn_measurement_device_type 'ADSC Q210 CCD area detector'
_diffrn_measurement_method 'omega scan'
_diffrn_radiation_type synchrotron
_diffrn_radiation_wavelength 0.800
_diffrn_reflns_av_R_equivalents 0.0605
_diffrn_reflns_av_unetI/netI 0.0437
_diffrn_reflns_Laue_measured_fraction_full 0.998
_diffrn_reflns_Laue_measured_fraction_max 0.996
_diffrn_reflns_limit_h_max 11
_diffrn_reflns_limit_h_min -11
_diffrn_reflns_limit_k_max 18
_diffrn_reflns_limit_k_min -18
_diffrn_reflns_limit_l_max 24
_diffrn_reflns_limit_l_min -24
_diffrn_reflns_number 19072
_diffrn_reflns_point_group_measured_fraction_full 0.998
_diffrn_reflns_point_group_measured_fraction_max 0.996
_diffrn_reflns_theta_full 28.685
_diffrn_reflns_theta_max 29.606
_diffrn_reflns_theta_min 2.362
_diffrn_source 'PLSII 2D bending magnet'
_exptl_absorpt_coefficient_mu 2.252
_exptl_absorpt_correction_T_max 0.896
_exptl_absorpt_correction_T_min 0.729
_exptl_absorpt_correction_type empirical
_exptl_absorpt_process_details 'HKL3000 Scalepack'
_exptl_crystal_colour yellow
_exptl_crystal_density_diffrn 1.278
_exptl_crystal_description block
_exptl_crystal_F_000 1074
_exptl_crystal_size_max 0.150
_exptl_crystal_size_mid 0.050
_exptl_crystal_size_min 0.050
_platon_squeeze_details
;
;
_refine_diff_density_max 1.466
_refine_diff_density_min -0.542
_refine_diff_density_rms 0.135
_refine_ls_extinction_coef 0.027(3)
_refine_ls_extinction_expression Fc^*^=kFc[1+0.001xFc^2^\l^3^/sin(2\q)]^-1/4^
_refine_ls_extinction_method SHELXL
_refine_ls_goodness_of_fit_ref 1.065
_refine_ls_hydrogen_treatment constr
_refine_ls_matrix_type full
_refine_ls_number_parameters 316
_refine_ls_number_reflns 5381
_refine_ls_number_restraints 0
_refine_ls_restrained_S_all 1.065
_refine_ls_R_factor_all 0.0883
_refine_ls_R_factor_gt 0.0806
_refine_ls_shift/su_max 0.000
_refine_ls_shift/su_mean 0.000
_refine_ls_structure_factor_coef Fsqd
_refine_ls_weighting_details
;
 w=1/[\s^2^(Fo^2^)+(0.1751P)^2^+4.5218P]
 where P=(Fo^2^+2Fc^2^)/3
;
_refine_ls_weighting_scheme calc
_refine_ls_wR_factor_gt 0.2648
_refine_ls_wR_factor_ref 0.2712
_reflns_Friedel_coverage 0.000
_reflns_number_gt 4563
_reflns_number_total 5381
_reflns_threshold_expression 'I > 2\s(I)'
_cod_data_source_file c9ra09782a2.cif
_cod_data_source_block shelx_CCDC2
_cod_depositor_comments 'Adding full bibliography for 7239855--7239857.cif.'
_cod_original_cell_volume 2743.1(10)
_cod_original_sg_symbol_H-M 'P 21/c'
_cod_database_code 7239857
_shelx_space_group_comment
;
The symmetry employed for this shelxl refinement is uniquely defined
by the following loop, which should always be used as a source of
symmetry information in preference to the above space-group names.
They are only intended as comments.
;
_shelx_estimated_absorpt_t_min 0.729
_shelx_estimated_absorpt_t_max 0.896
_shelxl_version_number 2013-2

loop_
_space_group_symop_operation_xyz
'x, y, z'
'-x, y+1/2, -z+1/2'
'-x, -y, -z'
'x, -y-1/2, z-1/2'

loop_
_atom_site_label
_atom_site_type_symbol
_atom_site_fract_x
_atom_site_fract_y
_atom_site_fract_z
_atom_site_U_iso_or_equiv
_atom_site_adp_type
_atom_site_occupancy
_atom_site_site_symmetry_order
_atom_site_calc_flag
_atom_site_refinement_flags_posn
_atom_site_refinement_flags_adp
_atom_site_refinement_flags_occupancy
Fe1 Fe 0.5000 0.0000 0.0000 0.0322(3) Uani 1 2 d S . P
Se1 Se 0.92662(12) 0.19628(14) 0.03484(7) 0.0958(6) Uani 0.8 1 d . . P
Se2 Se 0.8665(9) 0.2490(6) 0.0360(3) 0.117(3) Uani 0.2 1 d . . P
N1 N 0.6519(4) -0.0890(3) 0.06679(19) 0.0406(8) Uani 1 1 d . . .
N2 N 0.9472(4) -0.2157(3) 0.22059(19) 0.0409(8) Uani 1 1 d . . .
N3 N 1.3785(5) -0.2435(5) 0.2108(4) 0.0819(17) Uani 1 1 d . . .
N4 N 1.1490(10) -0.5110(4) 0.2026(5) 0.097(2) Uani 1 1 d . . .
N5 N 0.8516(5) -0.3431(3) 0.2756(2) 0.0467(9) Uani 1 1 d . . .
N6 N 0.6027(4) -0.4508(2) 0.41309(19) 0.0408(8) Uani 1 1 d . . .
N7 N 0.6492(4) 0.1090(3) 0.0168(2) 0.0451(9) Uani 1 1 d . . .
C1 C 0.8915(4) -0.1247(3) 0.1153(2) 0.0377(9) Uani 1 1 d . . .
H1 H 0.9867 -0.1172 0.1133 0.045 Uiso 1 1 calc R U .
C2 C 0.7913(4) -0.0824(3) 0.0681(2) 0.0409(9) Uani 1 1 d . . .
H2 H 0.8221 -0.0465 0.0347 0.049 Uiso 1 1 calc R U .
C3 C 0.6122(5) -0.1455(3) 0.1141(3) 0.0458(10) Uani 1 1 d . . .
H3 H 0.5162 -0.1542 0.1132 0.055 Uiso 1 1 calc R U .
C4 C 0.7045(5) -0.1908(3) 0.1635(3) 0.0439(10) Uani 1 1 d . . .
H4 H 0.6705 -0.2289 0.1946 0.053 Uiso 1 1 calc R U .
C5 C 0.8496(4) -0.1793(3) 0.1667(2) 0.0360(9) Uani 1 1 d . . .
C6 C 1.0922(4) -0.2227(3) 0.2165(2) 0.0411(10) Uani 1 1 d . . .
C7 C 1.1958(6) -0.1978(4) 0.2711(3) 0.0583(13) Uani 1 1 d . . .
H7 H 1.1719 -0.1728 0.3109 0.070 Uiso 1 1 calc R U .
C8 C 1.3355(7) -0.2108(5) 0.2650(4) 0.0776(19) Uani 1 1 d . . .
H8 H 1.4037 -0.1950 0.3024 0.093 Uiso 1 1 calc R U .
C9 C 1.2785(6) -0.2651(5) 0.1584(4) 0.0693(17) Uani 1 1 d . . .
H9 H 1.3073 -0.2877 0.1189 0.083 Uiso 1 1 calc R U .
C10 C 1.1352(5) -0.2570(4) 0.1574(3) 0.0502(11) Uani 1 1 d . . .
H10 H 1.0702 -0.2736 0.1189 0.060 Uiso 1 1 calc R U .
C11 C 0.8975(5) -0.2472(3) 0.2817(2) 0.0409(9) Uani 1 1 d . . .
H11A H 0.8192 -0.2095 0.2898 0.049 Uiso 1 1 calc R U .
H11B H 0.9724 -0.2409 0.3211 0.049 Uiso 1 1 calc R U .
C12 C 1.0837(7) -0.4175(4) 0.2888(3) 0.0686(17) Uani 1 1 d . . .
H12 H 1.1087 -0.3912 0.3321 0.082 Uiso 1 1 calc R U .
C13 C 1.1783(9) -0.4705(5) 0.2620(5) 0.089(2) Uani 1 1 d . . .
H13 H 1.2680 -0.4780 0.2877 0.106 Uiso 1 1 calc R U .
C14 C 1.0215(12) -0.5008(6) 0.1663(5) 0.100(3) Uani 1 1 d . . .
H14 H 0.9989 -0.5306 0.1242 0.120 Uiso 1 1 calc R U .
C15 C 0.9169(8) -0.4453(5) 0.1898(4) 0.0790(19) Uani 1 1 d . . .
H15 H 0.8278 -0.4386 0.1634 0.095 Uiso 1 1 calc R U .
C16 C 0.9503(6) -0.4031(3) 0.2509(3) 0.0543(13) Uani 1 1 d . . .
C17 C 0.7681(5) -0.3781(3) 0.3204(2) 0.0405(9) Uani 1 1 d . . .
C18 C 0.6833(5) -0.3226(3) 0.3543(3) 0.0508(12) Uani 1 1 d . . .
H18 H 0.6808 -0.2600 0.3470 0.061 Uiso 1 1 calc R U .
C19 C 0.6035(5) -0.3616(3) 0.3984(3) 0.0485(11) Uani 1 1 d . . .
H19 H 0.5463 -0.3235 0.4195 0.058 Uiso 1 1 calc R U .
C20 C 0.6839(6) -0.5031(3) 0.3802(3) 0.0474(11) Uani 1 1 d . . .
H20 H 0.6856 -0.5654 0.3890 0.057 Uiso 1 1 calc R U .
C21 C 0.7650(5) -0.4708(3) 0.3341(3) 0.0484(11) Uani 1 1 d . . .
H21 H 0.8176 -0.5110 0.3122 0.058 Uiso 1 1 calc R U .
C22 C 0.7534(6) 0.1471(4) 0.0245(2) 0.0541(12) Uani 1 1 d . . .
C23 C 1.5039(12) 0.0002(8) 0.3289(8) 0.143(5) Uani 1 1 d . . .
H23A H 1.4872 0.0137 0.2805 0.215 Uiso 1 1 calc R U .
H23B H 1.5395 0.0535 0.3542 0.215 Uiso 1 1 calc R U .
H23C H 1.4171 -0.0182 0.3428 0.215 Uiso 1 1 calc R U .
O1 O 1.6094(10) -0.0749(8) 0.3432(6) 0.180(4) Uani 1 1 d . . .
H1A H 1.6846 -0.0583 0.3330 0.270 Uiso 1 1 calc R U .
O2 O 0.208(3) 0.135(2) 0.5040(18) 0.270(17) Uani 0.5 1 d . . P

loop_
_atom_site_aniso_label
_atom_site_aniso_U_11
_atom_site_aniso_U_22
_atom_site_aniso_U_33
_atom_site_aniso_U_23
_atom_site_aniso_U_13
_atom_site_aniso_U_12
Fe1 0.0281(5) 0.0373(5) 0.0329(5) 0.0007(3) 0.0097(3) 0.0049(3)
Se1 0.0582(7) 0.1756(16) 0.0533(6) -0.0017(8) 0.0090(5) -0.0553(7)
Se2 0.131(6) 0.159(6) 0.057(2) 0.000(3) 0.002(3) -0.100(5)
N1 0.0339(17) 0.048(2) 0.0401(19) 0.0108(15) 0.0072(14) 0.0054(14)
N2 0.0350(18) 0.049(2) 0.0412(19) 0.0176(15) 0.0126(15) 0.0049(15)
N3 0.041(2) 0.104(4) 0.102(5) 0.033(4) 0.017(3) 0.007(3)
N4 0.116(6) 0.068(3) 0.128(6) 0.006(4) 0.077(5) 0.017(4)
N5 0.059(2) 0.0422(19) 0.046(2) 0.0099(16) 0.0306(18) 0.0038(17)
N6 0.0410(18) 0.0448(19) 0.0399(18) 0.0019(15) 0.0164(15) -0.0055(15)
N7 0.0376(19) 0.046(2) 0.053(2) -0.0046(16) 0.0113(16) -0.0016(16)
C1 0.0294(18) 0.048(2) 0.038(2) 0.0112(17) 0.0112(15) 0.0023(16)
C2 0.033(2) 0.049(2) 0.042(2) 0.0126(18) 0.0135(17) 0.0043(17)
C3 0.0302(19) 0.052(2) 0.057(3) 0.016(2) 0.0116(18) -0.0004(17)
C4 0.035(2) 0.046(2) 0.053(3) 0.0171(19) 0.0143(18) 0.0014(17)
C5 0.034(2) 0.0367(19) 0.039(2) 0.0097(16) 0.0113(16) 0.0046(15)
C6 0.034(2) 0.045(2) 0.045(2) 0.0170(18) 0.0093(17) 0.0035(17)
C7 0.041(3) 0.067(3) 0.064(3) 0.007(3) 0.002(2) 0.001(2)
C8 0.042(3) 0.094(5) 0.091(5) 0.016(4) -0.004(3) -0.006(3)
C9 0.053(3) 0.085(4) 0.078(4) 0.027(3) 0.033(3) 0.020(3)
C10 0.044(2) 0.059(3) 0.052(3) 0.017(2) 0.020(2) 0.011(2)
C11 0.046(2) 0.043(2) 0.037(2) 0.0094(17) 0.0152(18) 0.0025(17)
C12 0.079(4) 0.062(3) 0.072(4) 0.026(3) 0.035(3) 0.028(3)
C13 0.100(5) 0.069(4) 0.110(6) 0.032(4) 0.059(5) 0.037(4)
C14 0.126(8) 0.089(6) 0.102(6) -0.026(4) 0.068(6) -0.016(5)
C15 0.091(5) 0.079(4) 0.079(4) -0.015(3) 0.049(4) -0.014(4)
C16 0.070(3) 0.045(2) 0.058(3) 0.009(2) 0.041(3) 0.000(2)
C17 0.041(2) 0.049(2) 0.035(2) 0.0091(17) 0.0150(17) 0.0005(18)
C18 0.050(3) 0.044(2) 0.064(3) 0.010(2) 0.028(2) 0.0081(19)
C19 0.048(2) 0.047(2) 0.057(3) 0.008(2) 0.027(2) 0.0080(19)
C20 0.059(3) 0.042(2) 0.047(3) -0.0021(18) 0.024(2) -0.0048(19)
C21 0.057(3) 0.043(2) 0.052(3) 0.002(2) 0.030(2) 0.003(2)
C22 0.056(3) 0.074(3) 0.033(2) 0.003(2) 0.0091(19) -0.013(3)
C23 0.094(7) 0.123(9) 0.204(15) 0.004(8) -0.002(8) -0.002(6)
O1 0.126(7) 0.217(11) 0.197(10) 0.058(8) 0.027(7) -0.056(7)
O2 0.25(3) 0.28(3) 0.25(3) -0.08(3) -0.04(2) 0.10(3)

loop_
_atom_type_symbol
_atom_type_description
_atom_type_scat_dispersion_real
_atom_type_scat_dispersion_imag
_atom_type_scat_source
C C 0.0048 0.0021 'International Tables Vol C Tables 4.2.6.8 and 6.1.1.4'
H H 0.0000 0.0000 'International Tables Vol C Tables 4.2.6.8 and 6.1.1.4'
N N 0.0087 0.0042 'International Tables Vol C Tables 4.2.6.8 and 6.1.1.4'
O O 0.0151 0.0080 'International Tables Vol C Tables 4.2.6.8 and 6.1.1.4'
Fe Fe 0.3685 1.0547 'International Tables Vol C Tables 4.2.6.8 and 6.1.1.4'
Se Se -0.5348 2.8072 'International Tables Vol C Tables 4.2.6.8 and 6.1.1.4'

loop_
_geom_angle_atom_site_label_1
_geom_angle_atom_site_label_2
_geom_angle_atom_site_label_3
_geom_angle
_geom_angle_site_symmetry_1
_geom_angle_site_symmetry_3
N7 Fe1 N7 180.0 3_655 .
N7 Fe1 N1 89.54(15) 3_655 3_655
N7 Fe1 N1 90.46(15) . 3_655
N7 Fe1 N1 90.46(15) 3_655 .
N7 Fe1 N1 89.54(15) . .
N1 Fe1 N1 180.0 3_655 .
N7 Fe1 N6 89.33(14) 3_655 2_655
N7 Fe1 N6 90.67(14) . 2_655
N1 Fe1 N6 86.04(13) 3_655 2_655
N1 Fe1 N6 93.96(13) . 2_655
N7 Fe1 N6 90.67(14) 3_655 4
N7 Fe1 N6 89.33(14) . 4
N1 Fe1 N6 93.96(13) 3_655 4
N1 Fe1 N6 86.04(13) . 4
N6 Fe1 N6 180.00(16) 2_655 4
Se2 Se1 C22 77.1(4) . .
Se1 Se2 C22 72.0(4) . .
C2 N1 C3 115.5(4) . .
C2 N1 Fe1 121.7(3) . .
C3 N1 Fe1 122.4(3) . .
C5 N2 C6 121.8(3) . .
C5 N2 C11 118.7(3) . .
C6 N2 C11 119.5(3) . .
C8 N3 C9 116.0(5) . .
C13 N4 C14 118.4(7) . .
C17 N5 C16 118.3(4) . .
C17 N5 C11 119.9(4) . .
C16 N5 C11 114.0(4) . .
C20 N6 C19 115.6(4) . .
C20 N6 Fe1 123.6(3) . 2_645
C19 N6 Fe1 120.0(3) . 2_645
C22 N7 Fe1 160.7(4) . .
C2 C1 C5 119.6(4) . .
C2 C1 H1 120.2 . .
C5 C1 H1 120.2 . .
N1 C2 C1 124.6(4) . .
N1 C2 H2 117.7 . .
C1 C2 H2 117.7 . .
N1 C3 C4 124.2(4) . .
N1 C3 H3 117.9 . .
C4 C3 H3 117.9 . .
C3 C4 C5 119.7(4) . .
C3 C4 H4 120.1 . .
C5 C4 H4 120.1 . .
C4 C5 N2 121.8(4) . .
C4 C5 C1 116.3(4) . .
N2 C5 C1 121.9(4) . .
C7 C6 C10 117.8(5) . .
C7 C6 N2 121.6(5) . .
C10 C6 N2 120.6(4) . .
C8 C7 C6 118.6(6) . .
C8 C7 H7 120.7 . .
C6 C7 H7 120.7 . .
N3 C8 C7 124.8(6) . .
N3 C8 H8 117.6 . .
C7 C8 H8 117.6 . .
N3 C9 C10 125.7(6) . .
N3 C9 H9 117.2 . .
C10 C9 H9 117.2 . .
C9 C10 C6 117.1(5) . .
C9 C10 H10 121.4 . .
C6 C10 H10 121.4 . .
N2 C11 N5 112.0(4) . .
N2 C11 H11A 109.2 . .
N5 C11 H11A 109.2 . .
N2 C11 H11B 109.2 . .
N5 C11 H11B 109.2 . .
H11A C11 H11B 107.9 . .
C13 C12 C16 119.6(7) . .
C13 C12 H12 120.2 . .
C16 C12 H12 120.2 . .
N4 C13 C12 123.3(9) . .
N4 C13 H13 118.3 . .
C12 C13 H13 118.3 . .
N4 C14 C15 122.0(8) . .
N4 C14 H14 119.0 . .
C15 C14 H14 119.0 . .
C16 C15 C14 118.5(8) . .
C16 C15 H15 120.7 . .
C14 C15 H15 120.7 . .
C15 C16 C12 118.1(6) . .
C15 C16 N5 120.9(6) . .
C12 C16 N5 121.0(5) . .
N5 C17 C21 121.3(4) . .
N5 C17 C18 122.3(4) . .
C21 C17 C18 116.4(4) . .
C19 C18 C17 119.4(4) . .
C19 C18 H18 120.3 . .
C17 C18 H18 120.3 . .
N6 C19 C18 124.4(4) . .
N6 C19 H19 117.8 . .
C18 C19 H19 117.8 . .
N6 C20 C21 124.2(4) . .
N6 C20 H20 117.9 . .
C21 C20 H20 117.9 . .
C20 C21 C17 119.9(4) . .
C20 C21 H21 120.0 . .
C17 C21 H21 120.0 . .
N7 C22 Se1 174.0(5) . .
N7 C22 Se2 155.1(6) . .
Se1 C22 Se2 30.8(3) . .
O1 C23 H23A 109.5 . .
O1 C23 H23B 109.5 . .
H23A C23 H23B 109.5 . .
O1 C23 H23C 109.5 . .
H23A C23 H23C 109.5 . .
H23B C23 H23C 109.5 . .
C23 O1 H1A 109.5 . .

loop_
_geom_bond_atom_site_label_1
_geom_bond_atom_site_label_2
_geom_bond_distance
_geom_bond_site_symmetry_2
Fe1 N7 2.138(4) 3_655
Fe1 N7 2.138(4) .
Fe1 N1 2.219(3) 3_655
Fe1 N1 2.219(3) .
Fe1 N6 2.236(3) 2_655
Fe1 N6 2.236(3) 4
Se1 Se2 0.968(10) .
Se1 C22 1.796(5) .
Se2 C22 1.841(8) .
N1 C2 1.341(5) .
N1 C3 1.350(6) .
N2 C5 1.398(5) .
N2 C6 1.414(5) .
N2 C11 1.445(5) .
N3 C8 1.301(10) .
N3 C9 1.324(10) .
N4 C13 1.301(12) .
N4 C14 1.320(13) .
N5 C17 1.389(5) .
N5 C16 1.439(6) .
N5 C11 1.475(6) .
N6 C20 1.339(6) .
N6 C19 1.342(6) .
N6 Fe1 2.236(3) 2_645
N7 C22 1.136(7) .
C1 C2 1.370(6) .
C1 C5 1.404(5) .
C1 H1 0.9300 .
C2 H2 0.9300 .
C3 C4 1.373(6) .
C3 H3 0.9300 .
C4 C5 1.398(6) .
C4 H4 0.9300 .
C6 C7 1.385(7) .
C6 C10 1.394(7) .
C7 C8 1.382(9) .
C7 H7 0.9300 .
C8 H8 0.9300 .
C9 C10 1.381(7) .
C9 H9 0.9300 .
C10 H10 0.9300 .
C11 H11A 0.9700 .
C11 H11B 0.9700 .
C12 C13 1.370(8) .
C12 C16 1.387(9) .
C12 H12 0.9300 .
C13 H13 0.9300 .
C14 C15 1.431(11) .
C14 H14 0.9300 .
C15 C16 1.343(9) .
C15 H15 0.9300 .
C17 C21 1.390(7) .
C17 C18 1.399(6) .
C18 C19 1.378(6) .
C18 H18 0.9300 .
C19 H19 0.9300 .
C20 C21 1.377(6) .
C20 H20 0.9300 .
C21 H21 0.9300 .
C23 O1 1.494(14) .
C23 H23A 0.9600 .
C23 H23B 0.9600 .
C23 H23C 0.9600 .
O1 H1A 0.8200 .

loop_
_geom_torsion_atom_site_label_1
_geom_torsion_atom_site_label_2
_geom_torsion_atom_site_label_3
_geom_torsion_atom_site_label_4
_geom_torsion
_geom_torsion_site_symmetry_1
C3 N1 C2 C1 -3.3(7) .
Fe1 N1 C2 C1 169.4(4) .
C5 C1 C2 N1 0.0(7) .
C2 N1 C3 C4 3.2(7) .
Fe1 N1 C3 C4 -169.4(4) .
N1 C3 C4 C5 0.1(8) .
C3 C4 C5 N2 172.7(5) .
C3 C4 C5 C1 -3.5(7) .
C6 N2 C5 C4 165.3(4) .
C11 N2 C5 C4 -14.4(6) .
C6 N2 C5 C1 -18.8(6) .
C11 N2 C5 C1 161.6(4) .
C2 C1 C5 C4 3.5(6) .
C2 C1 C5 N2 -172.7(4) .
C5 N2 C6 C7 135.2(5) .
C11 N2 C6 C7 -45.1(6) .
C5 N2 C6 C10 -46.1(6) .
C11 N2 C6 C10 133.6(4) .
C10 C6 C7 C8 -2.1(7) .
N2 C6 C7 C8 176.7(5) .
C9 N3 C8 C7 0.1(11) .
C6 C7 C8 N3 1.4(10) .
C8 N3 C9 C10 -1.0(10) .
N3 C9 C10 C6 0.3(9) .
C7 C6 C10 C9 1.3(7) .
N2 C6 C10 C9 -177.5(4) .
C5 N2 C11 N5 87.8(5) .
C6 N2 C11 N5 -91.8(5) .
C17 N5 C11 N2 -163.4(4) .
C16 N5 C11 N2 47.9(5) .
C14 N4 C13 C12 -0.4(11) .
C16 C12 C13 N4 -1.7(10) .
C13 N4 C14 C15 1.5(12) .
N4 C14 C15 C16 -0.5(11) .
C14 C15 C16 C12 -1.6(9) .
C14 C15 C16 N5 177.0(5) .
C13 C12 C16 C15 2.6(8) .
C13 C12 C16 N5 -176.0(5) .
C17 N5 C16 C15 96.0(6) .
C11 N5 C16 C15 -114.8(6) .
C17 N5 C16 C12 -85.4(6) .
C11 N5 C16 C12 63.8(6) .
C16 N5 C17 C21 -8.7(7) .
C11 N5 C17 C21 -156.1(5) .
C16 N5 C17 C18 171.2(5) .
C11 N5 C17 C18 23.8(7) .
N5 C17 C18 C19 -179.7(5) .
C21 C17 C18 C19 0.2(8) .
C20 N6 C19 C18 -1.7(8) .
Fe1 N6 C19 C18 168.5(4) 2_645
C17 C18 C19 N6 1.5(9) .
C19 N6 C20 C21 0.2(8) .
Fe1 N6 C20 C21 -169.6(4) 2_645
N6 C20 C21 C17 1.4(9) .
N5 C17 C21 C20 178.3(5) .
C18 C17 C21 C20 -1.5(8) .
Fe1 N7 C22 Se2 175.4(7) .
Se1 Se2 C22 N7 -177.7(10) .

loop_
_platon_squeeze_void_nr
_platon_squeeze_void_average_x
_platon_squeeze_void_average_y
_platon_squeeze_void_average_z
_platon_squeeze_void_volume
_platon_squeeze_void_count_electrons
_platon_squeeze_void_content
1 -0.016 0.000 0.500 177 25 ' '
2 -0.022 0.500 0.000 177 25 ' '
